data_2235219
loop_
_publ_author_name
'Warad, Ismail'
'Alruwaili, Afaf'
'Al-Resayes, Saud I.'
'Choudhary, M. Iqbal'
'Yousuf, Sammer'

_publ_section_title
;
 5,5-Dimethyl-2,2-bis(pyridin-2-yl)-1,3-diazinane
;
_journal_coeditor_code RZ2740
_journal_issue 6
_journal_name_full 'Acta Crystallographica Section E'
_journal_page_first o1786
_journal_paper_doi 10.1107/S1600536812021629
_journal_volume 68
_journal_year 2012
_chemical_formula_iupac 'C16 H20 N4'
_chemical_formula_moiety 'C16 H20 N4'
_chemical_formula_sum 'C16 H20 N4'
_chemical_formula_weight 268.36
_chemical_name_systematic
;
5,5-Dimethyl-2,2-bis(pyridin-2-yl)-1,3-diazinane
;
_space_group_IT_number 2
_symmetry_cell_setting triclinic
_symmetry_space_group_name_Hall '-P 1'
_symmetry_space_group_name_H-M 'P -1'
_atom_sites_solution_hydrogens geom
_atom_sites_solution_primary direct
_atom_sites_solution_secondary difmap
_audit_creation_method SHELXL-97
_cell_angle_alpha 109.824(2)
_cell_angle_beta 96.444(2)
_cell_angle_gamma 109.658(2)
_cell_formula_units_Z 2
_cell_length_a 8.5535(7)
_cell_length_b 8.7124(8)
_cell_length_c 11.7241(10)
_cell_measurement_reflns_used 3809
_cell_measurement_temperature 298(2)
_cell_measurement_theta_max 28.26
_cell_measurement_theta_min 2.61
_cell_volume 748.33(11)
_computing_cell_refinement 'SAINT (Bruker, 2000)'
_computing_data_collection 'SMART (Bruker, 2000)'
_computing_data_reduction 'SAINT (Bruker, 2000)'
_computing_molecular_graphics 'SHELXTL (Sheldrick, 2008)'
_computing_publication_material
;
SHELXTL (Sheldrick, 2008), PARST (Nardelli, 1995) and PLATON
(Spek, 2009)
;
_computing_structure_refinement 'SHELXL97 (Sheldrick, 2008)'
_computing_structure_solution 'SHELXS97 (Sheldrick, 2008)'
_diffrn_ambient_temperature 298(2)
_diffrn_measured_fraction_theta_full 1.000
_diffrn_measured_fraction_theta_max 1.000
_diffrn_measurement_device_type
;
Bruker SMART APEX CCD area-detector
;
_diffrn_measurement_method '\w scan'
_diffrn_radiation_monochromator graphite
_diffrn_radiation_source 'fine-focus sealed tube'
_diffrn_radiation_type MoK\a
_diffrn_radiation_wavelength 0.71073
_diffrn_reflns_av_R_equivalents 0.0159
_diffrn_reflns_av_sigmaI/netI 0.0147
_diffrn_reflns_limit_h_max 10
_diffrn_reflns_limit_h_min -10
_diffrn_reflns_limit_k_max 10
_diffrn_reflns_limit_k_min -10
_diffrn_reflns_limit_l_max 14
_diffrn_reflns_limit_l_min -14
_diffrn_reflns_number 8514
_diffrn_reflns_theta_full 25.50
_diffrn_reflns_theta_max 25.50
_diffrn_reflns_theta_min 1.91
_exptl_absorpt_coefficient_mu 0.073
_exptl_absorpt_correction_T_max 0.9719
_exptl_absorpt_correction_T_min 0.9656
_exptl_absorpt_correction_type multi-scan
_exptl_absorpt_process_details '(SADABS; Bruker, 2000)'
_exptl_crystal_colour Colourless
_exptl_crystal_density_diffrn 1.191
_exptl_crystal_density_method 'not measured'
_exptl_crystal_description Block
_exptl_crystal_F_000 288
_exptl_crystal_size_max 0.48
_exptl_crystal_size_mid 0.42
_exptl_crystal_size_min 0.39
_refine_diff_density_max 0.150
_refine_diff_density_min -0.172
_refine_ls_extinction_method none
_refine_ls_goodness_of_fit_ref 1.050
_refine_ls_hydrogen_treatment mixed
_refine_ls_matrix_type full
_refine_ls_number_parameters 191
_refine_ls_number_reflns 2794
_refine_ls_number_restraints 0
_refine_ls_restrained_S_all 1.050
_refine_ls_R_factor_all 0.0453
_refine_ls_R_factor_gt 0.0397
_refine_ls_shift/su_max 0.000
_refine_ls_shift/su_mean 0.000
_refine_ls_structure_factor_coef Fsqd
_refine_ls_weighting_details 'calc w=1/[\s^2^(Fo^2^)+(0.0507P)^2^+0.1284P] where P=(Fo^2^+2Fc^2^)/3'
_refine_ls_weighting_scheme calc
_refine_ls_wR_factor_gt 0.1019
_refine_ls_wR_factor_ref 0.1071
_reflns_number_gt 2422
_reflns_number_total 2794
_reflns_threshold_expression I>2sigma(I)
_cod_data_source_file rz2740.cif
_cod_data_source_block I
_cod_database_code 2235219
_cod_database_fobs_code 2235219

loop_
_symmetry_equiv_pos_as_xyz
'x, y, z'
'-x, -y, -z'

loop_
_atom_site_type_symbol
_atom_site_label
_atom_site_fract_x
_atom_site_fract_y
_atom_site_fract_z
_atom_site_U_iso_or_equiv
_atom_site_adp_type
_atom_site_calc_flag
_atom_site_refinement_flags
_atom_site_occupancy
_atom_site_symmetry_multiplicity
N N1 0.77584(15) 0.69943(16) 0.23880(11) 0.0588(3) Uani d . 1 1
N N2 0.52797(14) 0.27820(13) 0.38100(9) 0.0441(3) Uani d . 1 1
N N3 0.48652(13) 0.40322(14) 0.11970(9) 0.0414(3) Uani d . 1 1
N N4 0.45050(13) 0.53799(13) 0.32684(9) 0.0408(3) Uani d . 1 1
C C1 0.9335(2) 0.8284(2) 0.28056(17) 0.0732(5) Uani d . 1 1
H H1B 0.9634 0.9024 0.2381 0.088 Uiso calc R 1 1
C C2 1.0538(2) 0.8587(2) 0.38177(17) 0.0741(5) Uani d . 1 1
H H2B 1.1621 0.9506 0.4075 0.089 Uiso calc R 1 1
C C3 1.0101(2) 0.7500(2) 0.44384(18) 0.0772(5) Uani d . 1 1
H H3B 1.0884 0.7667 0.5133 0.093 Uiso calc R 1 1
C C4 0.84908(19) 0.6155(2) 0.40254(14) 0.0635(4) Uani d . 1 1
H H4B 0.8173 0.5398 0.4436 0.076 Uiso calc R 1 1
C C5 0.73434(16) 0.59355(16) 0.29919(11) 0.0418(3) Uani d . 1 1
C C6 0.54948(15) 0.45228(15) 0.25295(10) 0.0371(3) Uani d . 1 1
C C7 0.54779(14) 0.28446(15) 0.27106(10) 0.0371(3) Uani d . 1 1
C C8 0.57432(17) 0.15174(17) 0.17968(12) 0.0464(3) Uani d . 1 1
H H8A 0.5886 0.1597 0.1041 0.056 Uiso calc R 1 1
C C9 0.57920(19) 0.00820(18) 0.20247(13) 0.0557(4) Uani d . 1 1
H H9A 0.5958 -0.0825 0.1421 0.067 Uiso calc R 1 1
C C10 0.55928(18) 0.00035(17) 0.31533(13) 0.0529(3) Uani d . 1 1
H H10A 0.5625 -0.0949 0.3332 0.063 Uiso calc R 1 1
C C11 0.53455(18) 0.13749(17) 0.40084(12) 0.0495(3) Uani d . 1 1
H H11A 0.5215 0.1325 0.4774 0.059 Uiso calc R 1 1
C C12 0.30105(16) 0.30123(17) 0.07347(11) 0.0452(3) Uani d . 1 1
H H12A 0.2747 0.1844 0.0745 0.054 Uiso calc R 1 1
H H12B 0.2666 0.2844 -0.0131 0.054 Uiso calc R 1 1
C C13 0.19391(16) 0.38596(18) 0.14765(12) 0.0482(3) Uani d . 1 1
C C14 0.26589(16) 0.42847(18) 0.28538(12) 0.0481(3) Uani d . 1 1
H H14A 0.2074 0.4911 0.3369 0.058 Uiso calc R 1 1
H H14B 0.2444 0.3183 0.2962 0.058 Uiso calc R 1 1
C C15 0.0071(2) 0.2539(2) 0.10458(17) 0.0744(5) Uani d . 1 1
H H15A 0.0000 0.1476 0.1154 0.112 Uiso calc R 1 1
H H15B -0.0376 0.2248 0.0176 0.112 Uiso calc R 1 1
H H15C -0.0588 0.3060 0.1535 0.112 Uiso calc R 1 1
C C16 0.2069(2) 0.5537(2) 0.12841(15) 0.0634(4) Uani d . 1 1
H H16A 0.1669 0.5240 0.0407 0.095 Uiso calc R 1 1
H H16B 0.3243 0.6381 0.1585 0.095 Uiso calc R 1 1
H H16C 0.1376 0.6048 0.1739 0.095 Uiso calc R 1 1
H H4A 0.4891(17) 0.5588(17) 0.4059(14) 0.049(4) Uiso d . 1 1
H H3A 0.5166(18) 0.502(2) 0.1080(13) 0.051(4) Uiso d . 1 1

loop_
_atom_site_aniso_label
_atom_site_aniso_U_11
_atom_site_aniso_U_22
_atom_site_aniso_U_33
_atom_site_aniso_U_12
_atom_site_aniso_U_13
_atom_site_aniso_U_23
N1 0.0570(7) 0.0547(7) 0.0576(7) 0.0107(6) 0.0113(6) 0.0271(6)
N2 0.0578(6) 0.0430(6) 0.0357(5) 0.0239(5) 0.0133(5) 0.0164(4)
N3 0.0465(6) 0.0455(6) 0.0314(5) 0.0176(5) 0.0093(4) 0.0156(4)
N4 0.0509(6) 0.0441(6) 0.0308(5) 0.0250(5) 0.0112(4) 0.0130(4)
C1 0.0675(10) 0.0612(9) 0.0758(11) 0.0059(8) 0.0196(9) 0.0294(8)
C2 0.0477(8) 0.0607(10) 0.0834(12) 0.0063(7) 0.0121(8) 0.0102(9)
C3 0.0560(10) 0.0700(10) 0.0780(11) 0.0142(8) -0.0112(8) 0.0177(9)
C4 0.0582(9) 0.0594(9) 0.0599(9) 0.0138(7) -0.0033(7) 0.0246(7)
C5 0.0463(7) 0.0389(6) 0.0384(6) 0.0190(5) 0.0105(5) 0.0115(5)
C6 0.0440(6) 0.0386(6) 0.0294(6) 0.0187(5) 0.0099(5) 0.0120(5)
C7 0.0383(6) 0.0380(6) 0.0328(6) 0.0158(5) 0.0078(5) 0.0116(5)
C8 0.0555(8) 0.0464(7) 0.0395(6) 0.0249(6) 0.0171(6) 0.0140(5)
C9 0.0697(9) 0.0459(7) 0.0539(8) 0.0322(7) 0.0197(7) 0.0126(6)
C10 0.0636(9) 0.0413(7) 0.0568(8) 0.0246(6) 0.0116(6) 0.0208(6)
C11 0.0623(8) 0.0482(7) 0.0434(7) 0.0245(6) 0.0138(6) 0.0223(6)
C12 0.0490(7) 0.0460(7) 0.0341(6) 0.0176(6) 0.0044(5) 0.0123(5)
C13 0.0436(7) 0.0511(7) 0.0481(7) 0.0204(6) 0.0081(6) 0.0175(6)
C14 0.0508(7) 0.0547(8) 0.0476(7) 0.0277(6) 0.0208(6) 0.0216(6)
C15 0.0485(9) 0.0805(11) 0.0793(11) 0.0187(8) 0.0106(8) 0.0238(9)
C16 0.0696(10) 0.0649(9) 0.0607(9) 0.0374(8) 0.0055(7) 0.0241(7)

loop_
_atom_type_symbol
_atom_type_description
_atom_type_scat_dispersion_real
_atom_type_scat_dispersion_imag
_atom_type_scat_source
C C 0.0033 0.0016 'International Tables Vol C Tables 4.2.6.8 and 6.1.1.4'
H H 0.0000 0.0000 'International Tables Vol C Tables 4.2.6.8 and 6.1.1.4'
N N 0.0061 0.0033 'International Tables Vol C Tables 4.2.6.8 and 6.1.1.4'

loop_
_geom_angle_atom_site_label_1
_geom_angle_atom_site_label_2
_geom_angle_atom_site_label_3
_geom_angle
C5 N1 C1 117.63(13)
C7 N2 C11 117.43(11)
C6 N3 C12 113.05(9)
C6 N3 H3A 107.0(9)
C12 N3 H3A 110.8(9)
C14 N4 C6 112.88(9)
C14 N4 H4A 109.5(9)
C6 N4 H4A 107.7(9)
N1 C1 C2 124.19(16)
N1 C1 H1B 117.9
C2 C1 H1B 117.9
C3 C2 C1 117.92(15)
C3 C2 H2B 121.0
C1 C2 H2B 121.0
C2 C3 C4 119.16(16)
C2 C3 H3B 120.4
C4 C3 H3B 120.4
C3 C4 C5 119.43(15)
C3 C4 H4B 120.3
C5 C4 H4B 120.3
N1 C5 C4 121.67(13)
N1 C5 C6 116.42(11)
C4 C5 C6 121.82(12)
N3 C6 N4 111.25(9)
N3 C6 C5 109.18(9)
N4 C6 C5 105.31(9)
N3 C6 C7 108.16(9)
N4 C6 C7 113.60(9)
C5 C6 C7 109.24(9)
N2 C7 C8 122.12(11)
N2 C7 C6 116.56(10)
C8 C7 C6 121.24(10)
C9 C8 C7 119.09(12)
C9 C8 H8A 120.5
C7 C8 H8A 120.5
C10 C9 C8 119.35(12)
C10 C9 H9A 120.3
C8 C9 H9A 120.3
C11 C10 C9 117.89(12)
C11 C10 H10A 121.1
C9 C10 H10A 121.1
N2 C11 C10 124.11(12)
N2 C11 H11A 117.9
C10 C11 H11A 117.9
N3 C12 C13 114.99(10)
N3 C12 H12A 108.5
C13 C12 H12A 108.5
N3 C12 H12B 108.5
C13 C12 H12B 108.5
H12A C12 H12B 107.5
C15 C13 C16 109.87(12)
C15 C13 C12 109.76(11)
C16 C13 C12 109.97(11)
C15 C13 C14 109.29(12)
C16 C13 C14 111.33(11)
C12 C13 C14 106.57(10)
N4 C14 C13 111.30(10)
N4 C14 H14A 109.4
C13 C14 H14A 109.4
N4 C14 H14B 109.4
C13 C14 H14B 109.4
H14A C14 H14B 108.0
C13 C15 H15A 109.5
C13 C15 H15B 109.5
H15A C15 H15B 109.5
C13 C15 H15C 109.5
H15A C15 H15C 109.5
H15B C15 H15C 109.5
C13 C16 H16A 109.5
C13 C16 H16B 109.5
H16A C16 H16B 109.5
C13 C16 H16C 109.5
H16A C16 H16C 109.5
H16B C16 H16C 109.5

loop_
_geom_bond_atom_site_label_1
_geom_bond_atom_site_label_2
_geom_bond_distance
N1 C5 1.3256(17)
N1 C1 1.3339(19)
N2 C7 1.3354(15)
N2 C11 1.3406(16)
N3 C6 1.4549(14)
N3 C12 1.4601(16)
N3 H3A 0.878(15)
N4 C14 1.4627(16)
N4 C6 1.4751(14)
N4 H4A 0.883(15)
C1 C2 1.367(3)
C1 H1B 0.9300
C2 C3 1.362(3)
C2 H2B 0.9300
C3 C4 1.373(2)
C3 H3B 0.9300
C4 C5 1.3847(19)
C4 H4B 0.9300
C5 C6 1.5345(16)
C6 C7 1.5428(16)
C7 C8 1.3883(16)
C8 C9 1.3771(18)
C8 H8A 0.9300
C9 C10 1.374(2)
C9 H9A 0.9300
C10 C11 1.3721(19)
C10 H10A 0.9300
C11 H11A 0.9300
C12 C13 1.5296(18)
C12 H12A 0.9700
C12 H12B 0.9700
C13 C15 1.5230(19)
C13 C16 1.5231(19)
C13 C14 1.5301(18)
C14 H14A 0.9700
C14 H14B 0.9700
C15 H15A 0.9600
C15 H15B 0.9600
C15 H15C 0.9600
C16 H16A 0.9600
C16 H16B 0.9600
C16 H16C 0.9600

loop_
_geom_hbond_atom_site_label_D
_geom_hbond_atom_site_label_H
_geom_hbond_atom_site_label_A
_geom_hbond_site_symmetry_A
_geom_hbond_distance_DH
_geom_hbond_distance_HA
_geom_hbond_distance_DA
_geom_hbond_angle_DHA
_geom_hbond_publ_flag
N4 H4A N2 2_666 0.882(15) 2.469(15) 3.2048(14) 141.3(13) yes
C4 H4B N2 . 0.9300 2.5500 3.187(2) 126.00 yes

loop_
_geom_torsion_atom_site_label_1
_geom_torsion_atom_site_label_2
_geom_torsion_atom_site_label_3
_geom_torsion_atom_site_label_4
_geom_torsion
C5 N1 C1 C2 -0.5(3)
N1 C1 C2 C3 0.1(3)
C1 C2 C3 C4 0.2(3)
C2 C3 C4 C5 -0.3(3)
C1 N1 C5 C4 0.4(2)
C1 N1 C5 C6 177.15(12)
C3 C4 C5 N1 -0.1(2)
C3 C4 C5 C6 -176.63(13)
C12 N3 C6 N4 -51.01(13)
C12 N3 C6 C5 -166.81(9)
C12 N3 C6 C7 74.41(12)
C14 N4 C6 N3 55.48(13)
C14 N4 C6 C5 173.65(9)
C14 N4 C6 C7 -66.85(12)
N1 C5 C6 N3 29.03(14)
C4 C5 C6 N3 -154.24(12)
N1 C5 C6 N4 -90.52(12)
C4 C5 C6 N4 86.21(14)
N1 C5 C6 C7 147.13(11)
C4 C5 C6 C7 -36.15(15)
C11 N2 C7 C8 0.00(18)
C11 N2 C7 C6 -176.83(10)
N3 C6 C7 N2 -151.87(10)
N4 C6 C7 N2 -27.85(14)
C5 C6 C7 N2 89.39(12)
N3 C6 C7 C8 31.27(15)
N4 C6 C7 C8 155.30(11)
C5 C6 C7 C8 -87.47(13)
N2 C7 C8 C9 0.47(19)
C6 C7 C8 C9 177.15(11)
C7 C8 C9 C10 -0.6(2)
C8 C9 C10 C11 0.2(2)
C7 N2 C11 C10 -0.4(2)
C9 C10 C11 N2 0.3(2)
C6 N3 C12 C13 52.20(14)
N3 C12 C13 C15 -170.46(11)
N3 C12 C13 C16 68.56(14)
N3 C12 C13 C14 -52.23(14)
C6 N4 C14 C13 -58.94(13)
C15 C13 C14 N4 173.16(11)
C16 C13 C14 N4 -65.29(14)
C12 C13 C14 N4 54.62(13)

loop_
_cod_related_entry_id
_cod_related_entry_database
_cod_related_entry_code
1 ChemSpider 30657814
